data_1515215
loop_
_publ_author_name
'Bajwa, Somia E.'
'Storr, Thomas E.'
'Hatcher, Lauren E.'
'Williams, Thomas J.'
'Baumann, Christoph G.'
'Whitwood, Adrian C.'
'Allan, David R.'
'Teat, Simon J.'
'Raithby, Paul R.'
'Fairlamb, Ian J. S.'

_publ_section_title
;
 On the appearance of nitrite anion in [PdX(OAc)L2] and [Pd(X)(C^N)L]
 syntheses (X = OAc or NO2): photocrystallographic identification of
 metastable Pd(\h1-ONO)(C^N)PPh3
;
_journal_issue 5
_journal_name_full 'Chemical Science'
_journal_page_first 1656
_journal_paper_doi 10.1039/c2sc01050j
_journal_volume 3
_journal_year 2012
_chemical_formula_moiety 'C12 H25 N3 O4 Pd'
_chemical_formula_sum 'C12 H25 N3 O4 Pd'
_chemical_formula_weight 381.75
_chemical_name_systematic
;
?
;
_space_group_IT_number 14
_symmetry_cell_setting monoclinic
_symmetry_space_group_name_Hall '-P 2yn'
_symmetry_space_group_name_H-M 'P 1 21/n 1'
_atom_sites_solution_hydrogens geom
_atom_sites_solution_primary direct
_atom_sites_solution_secondary difmap
_audit_creation_method SHELXL-97
_cell_angle_alpha 90.00
_cell_angle_beta 90.5550(10)
_cell_angle_gamma 90.00
_cell_formula_units_Z 4
_cell_length_a 10.5351(7)
_cell_length_b 9.7782(6)
_cell_length_c 15.3104(10)
_cell_measurement_reflns_used 5113
_cell_measurement_temperature 110(2)
_cell_measurement_theta_max 29.30
_cell_measurement_theta_min 2.34
_cell_volume 1577.12(18)
_computing_cell_refinement 'Bruker SMART'
_computing_data_collection 'Bruker SMART'
_computing_data_reduction 'Bruker SAINT'
_computing_molecular_graphics 'Bruker SHELXTL'
_computing_publication_material 'Bruker SHELXTL'
_computing_structure_refinement 'SHELXL-97 (Sheldrick, 1997)'
_computing_structure_solution 'SHELXS-97 (Sheldrick, 1997)'
_diffrn_ambient_temperature 110(2)
_diffrn_measured_fraction_theta_full 0.990
_diffrn_measured_fraction_theta_max 0.990
_diffrn_measurement_device_type 'CCD area detector'
_diffrn_measurement_method 'phi and omega scans'
_diffrn_radiation_monochromator graphite
_diffrn_radiation_source 'fine-focus sealed tube'
_diffrn_radiation_type MoK\a
_diffrn_radiation_wavelength 0.71073
_diffrn_reflns_av_R_equivalents 0.0311
_diffrn_reflns_av_sigmaI/netI 0.0299
_diffrn_reflns_limit_h_max 14
_diffrn_reflns_limit_h_min -14
_diffrn_reflns_limit_k_max 13
_diffrn_reflns_limit_k_min -13
_diffrn_reflns_limit_l_max 21
_diffrn_reflns_limit_l_min -21
_diffrn_reflns_number 17456
_diffrn_reflns_theta_full 30.00
_diffrn_reflns_theta_max 30.00
_diffrn_reflns_theta_min 2.34
_exptl_absorpt_coefficient_mu 1.193
_exptl_absorpt_correction_type multi-scan
_exptl_absorpt_process_details 'SADABS v2.10 (Sheldrick)'
_exptl_crystal_colour yellow
_exptl_crystal_density_diffrn 1.608
_exptl_crystal_density_method 'not measured'
_exptl_crystal_description block
_exptl_crystal_F_000 784
_exptl_crystal_size_max 0.20
_exptl_crystal_size_mid 0.15
_exptl_crystal_size_min 0.10
_refine_diff_density_max 0.784
_refine_diff_density_min -0.327
_refine_diff_density_rms 0.085
_refine_ls_extinction_method none
_refine_ls_goodness_of_fit_ref 1.041
_refine_ls_hydrogen_treatment mixed
_refine_ls_matrix_type full
_refine_ls_number_parameters 190
_refine_ls_number_reflns 4560
_refine_ls_number_restraints 0
_refine_ls_restrained_S_all 1.041
_refine_ls_R_factor_all 0.0371
_refine_ls_R_factor_gt 0.0280
_refine_ls_shift/su_max 0.001
_refine_ls_shift/su_mean 0.000
_refine_ls_structure_factor_coef Fsqd
_refine_ls_weighting_details 'calc w=1/[\s^2^(Fo^2^)+(0.0265P)^2^+0.7825P] where P=(Fo^2^+2Fc^2^)/3'
_refine_ls_weighting_scheme calc
_refine_ls_wR_factor_gt 0.0595
_refine_ls_wR_factor_ref 0.0626
_reflns_number_gt 3834
_reflns_number_total 4560
_reflns_threshold_expression >2sigma(I)
_cod_data_source_file c2sc01050j.txt
_cod_data_source_block ijf0916m
_cod_depositor_comments
;
The following automatic conversions were performed:

'_symmetry_cell_setting' value 'Monoclinic' changed to 'monoclinic'
according to
/usr/data/users/saulius/automatic-downloads/retrospective/RSC/lib/dictionaries/cif_core.dic
dictionary named 'cif_core.dic' version 2.4.2 from
2011-04-26.

'_exptl_absorpt_correction_type' value 'Multi-scan'
changed to 'multi-scan' according to
/usr/data/users/saulius/automatic-downloads/retrospective/RSC/lib/dictionaries/cif_core.dic
dictionary named 'cif_core.dic' version 2.4.2 from 2011-04-26.

Automatic conversion script
Id: cif_fix_values 2281 2013-09-26 08:29:07Z andrius 
;
_cod_original_sg_symbol_H-M P2(1)/n
_cod_database_code 1515215

loop_
_symmetry_equiv_pos_as_xyz
'x, y, z'
'-x+1/2, y+1/2, -z+1/2'
'-x, -y, -z'
'x-1/2, -y-1/2, z-1/2'

loop_
_atom_site_label
_atom_site_type_symbol
_atom_site_fract_x
_atom_site_fract_y
_atom_site_fract_z
_atom_site_U_iso_or_equiv
_atom_site_adp_type
_atom_site_occupancy
_atom_site_symmetry_multiplicity
_atom_site_calc_flag
_atom_site_refinement_flags
C1 C 0.7152(2) 0.2688(2) -0.04488(14) 0.0263(5) Uani 1 1 d .
H1A H 0.7900 0.3217 -0.0246 0.032 Uiso 1 1 calc R
H1B H 0.6389 0.3101 -0.0184 0.032 Uiso 1 1 calc R
C2 C 0.7046(2) 0.2797(2) -0.14416(14) 0.0295(5) Uani 1 1 d .
H2A H 0.6248 0.2360 -0.1644 0.035 Uiso 1 1 calc R
H2B H 0.7021 0.3772 -0.1615 0.035 Uiso 1 1 calc R
C3 C 0.8168(2) 0.2101(3) -0.18693(15) 0.0345(5) Uani 1 1 d .
H3A H 0.8963 0.2581 -0.1705 0.041 Uiso 1 1 calc R
H3B H 0.8071 0.2142 -0.2513 0.041 Uiso 1 1 calc R
C4 C 0.8239(2) 0.0617(3) -0.15742(14) 0.0331(5) Uani 1 1 d .
H4A H 0.7474 0.0122 -0.1782 0.040 Uiso 1 1 calc R
H4B H 0.8991 0.0175 -0.1835 0.040 Uiso 1 1 calc R
C5 C 0.8330(2) 0.0522(2) -0.05834(14) 0.0274(5) Uani 1 1 d .
H5A H 0.8317 -0.0453 -0.0409 0.033 Uiso 1 1 calc R
H5B H 0.9149 0.0916 -0.0386 0.033 Uiso 1 1 calc R
C6 C 0.8747(2) 0.0963(2) 0.29566(14) 0.0261(5) Uani 1 1 d .
H6A H 0.9311 0.1725 0.2787 0.031 Uiso 1 1 calc R
H6B H 0.9111 0.0106 0.2724 0.031 Uiso 1 1 calc R
C7 C 0.8702(2) 0.0877(3) 0.39510(15) 0.0339(6) Uani 1 1 d .
H7A H 0.8210 0.0060 0.4125 0.041 Uiso 1 1 calc R
H7B H 0.9574 0.0781 0.4189 0.041 Uiso 1 1 calc R
C8 C 0.8086(2) 0.2157(3) 0.43277(15) 0.0398(6) Uani 1 1 d .
H8A H 0.8001 0.2057 0.4968 0.048 Uiso 1 1 calc R
H8B H 0.8630 0.2961 0.4213 0.048 Uiso 1 1 calc R
C9 C 0.6787(2) 0.2375(3) 0.39152(15) 0.0346(5) Uani 1 1 d .
H9A H 0.6216 0.1617 0.4084 0.041 Uiso 1 1 calc R
H9B H 0.6419 0.3240 0.4134 0.041 Uiso 1 1 calc R
C10 C 0.6879(2) 0.2435(2) 0.29280(14) 0.0261(5) Uani 1 1 d .
H10A H 0.6018 0.2548 0.2674 0.031 Uiso 1 1 calc R
H10B H 0.7390 0.3241 0.2761 0.031 Uiso 1 1 calc R
C11 C 0.9470(2) 0.3051(2) 0.12492(13) 0.0226(4) Uani 1 1 d .
C12 C 1.0843(2) 0.3493(2) 0.12292(16) 0.0306(5) Uani 1 1 d .
H12A H 1.0985 0.4066 0.0714 0.046 Uiso 1 1 calc R
H12B H 1.1390 0.2684 0.1202 0.046 Uiso 1 1 calc R
H12C H 1.1045 0.4016 0.1758 0.046 Uiso 1 1 calc R
N1 N 0.72776(17) 0.12505(18) -0.01430(11) 0.0195(3) Uani 1 1 d .
H1 H 0.666(2) 0.084(2) -0.0287(16) 0.023(6) Uiso 1 1 d .
N2 N 0.74687(16) 0.11822(18) 0.25604(11) 0.0183(3) Uani 1 1 d .
H2 H 0.701(2) 0.056(3) 0.2696(16) 0.026(7) Uiso 1 1 d .
N3 N 0.55742(17) 0.06532(19) 0.12629(11) 0.0241(4) Uani 1 1 d .
O1 O 0.86367(15) 0.39010(16) 0.13788(11) 0.0291(3) Uani 1 1 d .
O2 O 0.92582(13) 0.17641(15) 0.11256(9) 0.0224(3) Uani 1 1 d .
Pd1 Pd 0.739374(14) 0.121315(15) 0.120651(9) 0.01752(5) Uani 1 1 d .
O3 O 0.48224(16) 0.1028(2) 0.06906(12) 0.0474(5) Uani 1 1 d .
O4 O 0.51832(17) -0.0046(2) 0.18656(12) 0.0476(5) Uani 1 1 d .

loop_
_atom_site_aniso_label
_atom_site_aniso_U_11
_atom_site_aniso_U_22
_atom_site_aniso_U_33
_atom_site_aniso_U_23
_atom_site_aniso_U_13
_atom_site_aniso_U_12
C1 0.0301(12) 0.0244(11) 0.0243(11) 0.0002(8) -0.0052(9) 0.0053(9)
C2 0.0300(12) 0.0326(12) 0.0257(11) 0.0060(9) -0.0071(9) 0.0002(10)
C3 0.0259(12) 0.0554(16) 0.0222(11) 0.0077(11) -0.0002(9) -0.0010(11)
C4 0.0300(12) 0.0482(15) 0.0212(11) -0.0036(10) 0.0033(9) 0.0109(11)
C5 0.0267(11) 0.0328(12) 0.0228(11) -0.0027(9) 0.0013(9) 0.0091(9)
C6 0.0216(10) 0.0320(12) 0.0245(11) 0.0037(9) -0.0049(8) -0.0043(8)
C7 0.0301(12) 0.0463(14) 0.0250(11) 0.0135(10) -0.0101(9) -0.0167(10)
C8 0.0453(15) 0.0527(16) 0.0213(11) -0.0043(11) -0.0008(10) -0.0222(13)
C9 0.0432(14) 0.0369(13) 0.0238(11) -0.0074(10) 0.0066(10) -0.0070(11)
C10 0.0320(12) 0.0213(10) 0.0250(11) -0.0019(8) 0.0046(9) 0.0001(9)
C11 0.0238(10) 0.0283(11) 0.0158(9) 0.0004(8) -0.0022(8) -0.0036(8)
C12 0.0249(11) 0.0353(13) 0.0318(12) -0.0050(10) 0.0019(9) -0.0054(9)
N1 0.0187(8) 0.0208(8) 0.0192(8) -0.0016(7) -0.0011(6) -0.0006(7)
N2 0.0186(8) 0.0176(8) 0.0185(8) 0.0002(6) -0.0009(6) -0.0030(6)
N3 0.0231(9) 0.0283(9) 0.0207(9) 0.0002(7) -0.0009(7) -0.0043(7)
O1 0.0284(8) 0.0252(8) 0.0339(9) -0.0029(6) -0.0017(7) 0.0025(6)
O2 0.0191(7) 0.0248(7) 0.0232(7) -0.0013(6) 0.0002(6) 0.0002(6)
Pd1 0.01732(8) 0.01865(8) 0.01658(8) -0.00069(6) -0.00085(5) -0.00007(6)
O3 0.0227(9) 0.0776(15) 0.0416(11) 0.0251(10) -0.0090(8) -0.0069(9)
O4 0.0337(10) 0.0703(14) 0.0387(10) 0.0229(10) -0.0049(8) -0.0206(9)

loop_
_atom_type_symbol
_atom_type_description
_atom_type_scat_dispersion_real
_atom_type_scat_dispersion_imag
_atom_type_scat_source
C C 0.0033 0.0016 'International Tables Vol C Tables 4.2.6.8 and 6.1.1.4'
H H 0.0000 0.0000 'International Tables Vol C Tables 4.2.6.8 and 6.1.1.4'
N N 0.0061 0.0033 'International Tables Vol C Tables 4.2.6.8 and 6.1.1.4'
O O 0.0106 0.0060 'International Tables Vol C Tables 4.2.6.8 and 6.1.1.4'
Pd Pd -0.9988 1.0072 'International Tables Vol C Tables 4.2.6.8 and 6.1.1.4'

loop_
_geom_angle_atom_site_label_1
_geom_angle_atom_site_label_2
_geom_angle_atom_site_label_3
_geom_angle
N1 C1 C2 112.60(18)
N1 C1 H1A 109.1
C2 C1 H1A 109.1
N1 C1 H1B 109.1
C2 C1 H1B 109.1
H1A C1 H1B 107.8
C3 C2 C1 110.41(18)
C3 C2 H2A 109.6
C1 C2 H2A 109.6
C3 C2 H2B 109.6
C1 C2 H2B 109.6
H2A C2 H2B 108.1
C2 C3 C4 109.60(19)
C2 C3 H3A 109.8
C4 C3 H3A 109.8
C2 C3 H3B 109.8
C4 C3 H3B 109.8
H3A C3 H3B 108.2
C5 C4 C3 110.9(2)
C5 C4 H4A 109.5
C3 C4 H4A 109.5
C5 C4 H4B 109.5
C3 C4 H4B 109.5
H4A C4 H4B 108.0
N1 C5 C4 112.53(18)
N1 C5 H5A 109.1
C4 C5 H5A 109.1
N1 C5 H5B 109.1
C4 C5 H5B 109.1
H5A C5 H5B 107.8
N2 C6 C7 112.23(18)
N2 C6 H6A 109.2
C7 C6 H6A 109.2
N2 C6 H6B 109.2
C7 C6 H6B 109.2
H6A C6 H6B 107.9
C8 C7 C6 110.4(2)
C8 C7 H7A 109.6
C6 C7 H7A 109.6
C8 C7 H7B 109.6
C6 C7 H7B 109.6
H7A C7 H7B 108.1
C9 C8 C7 110.08(19)
C9 C8 H8A 109.6
C7 C8 H8A 109.6
C9 C8 H8B 109.6
C7 C8 H8B 109.6
H8A C8 H8B 108.2
C10 C9 C8 110.74(19)
C10 C9 H9A 109.5
C8 C9 H9A 109.5
C10 C9 H9B 109.5
C8 C9 H9B 109.5
H9A C9 H9B 108.1
N2 C10 C9 112.13(18)
N2 C10 H10A 109.2
C9 C10 H10A 109.2
N2 C10 H10B 109.2
C9 C10 H10B 109.2
H10A C10 H10B 107.9
O1 C11 O2 124.2(2)
O1 C11 C12 119.7(2)
O2 C11 C12 116.09(19)
C11 C12 H12A 109.5
C11 C12 H12B 109.5
H12A C12 H12B 109.5
C11 C12 H12C 109.5
H12A C12 H12C 109.5
H12B C12 H12C 109.5
C5 N1 C1 112.02(17)
C5 N1 Pd1 114.06(13)
C1 N1 Pd1 109.58(13)
C5 N1 H1 104.4(18)
C1 N1 H1 108.5(18)
Pd1 N1 H1 108.0(18)
C10 N2 C6 110.14(17)
C10 N2 Pd1 110.76(13)
C6 N2 Pd1 115.81(13)
C10 N2 H2 106.0(18)
C6 N2 H2 108.9(17)
Pd1 N2 H2 104.6(17)
O4 N3 O3 118.96(19)
O4 N3 Pd1 121.10(15)
O3 N3 Pd1 119.93(15)
C11 O2 Pd1 114.38(13)
N3 Pd1 O2 178.83(6)
N3 Pd1 N1 90.03(7)
O2 Pd1 N1 88.99(6)
N3 Pd1 N2 88.86(7)
O2 Pd1 N2 92.13(6)
N1 Pd1 N2 178.78(7)

loop_
_geom_bond_atom_site_label_1
_geom_bond_atom_site_label_2
_geom_bond_distance
C1 N1 1.487(3)
C1 C2 1.527(3)
C1 H1A 0.9900
C1 H1B 0.9900
C2 C3 1.517(3)
C2 H2A 0.9900
C2 H2B 0.9900
C3 C4 1.522(4)
C3 H3A 0.9900
C3 H3B 0.9900
C4 C5 1.522(3)
C4 H4A 0.9900
C4 H4B 0.9900
C5 N1 1.485(3)
C5 H5A 0.9900
C5 H5B 0.9900
C6 N2 1.487(3)
C6 C7 1.526(3)
C6 H6A 0.9900
C6 H6B 0.9900
C7 C8 1.526(4)
C7 H7A 0.9900
C7 H7B 0.9900
C8 C9 1.517(4)
C8 H8A 0.9900
C8 H8B 0.9900
C9 C10 1.517(3)
C9 H9A 0.9900
C9 H9B 0.9900
C10 N2 1.486(3)
C10 H10A 0.9900
C10 H10B 0.9900
C11 O1 1.226(3)
C11 O2 1.291(3)
C11 C12 1.511(3)
C12 H12A 0.9800
C12 H12B 0.9800
C12 H12C 0.9800
N1 Pd1 2.0690(17)
N1 H1 0.80(3)
N2 Pd1 2.0738(17)
N2 H2 0.80(3)
N3 O4 1.223(2)
N3 O3 1.231(2)
N3 Pd1 1.9962(18)
O2 Pd1 2.0417(14)

loop_
_geom_hbond_atom_site_label_D
_geom_hbond_atom_site_label_H
_geom_hbond_atom_site_label_A
_geom_hbond_distance_DH
_geom_hbond_distance_HA
_geom_hbond_distance_DA
_geom_hbond_angle_DHA
_geom_hbond_site_symmetry_A
N1 H1 O3 0.80(3) 2.46(2) 2.904(3) 116(2) .
N1 H1 O3 0.80(3) 2.48(3) 3.244(3) 162(2) 3_655
N2 H2 O1 0.80(3) 2.26(3) 3.001(2) 153(2) 2_645
N2 H2 O4 0.80(3) 2.38(2) 2.885(2) 122(2) .

loop_
_geom_torsion_atom_site_label_1
_geom_torsion_atom_site_label_2
_geom_torsion_atom_site_label_3
_geom_torsion_atom_site_label_4
_geom_torsion
N1 C1 C2 C3 -55.6(3)
C1 C2 C3 C4 56.9(3)
C2 C3 C4 C5 -56.9(3)
C3 C4 C5 N1 55.1(3)
N2 C6 C7 C8 -56.2(2)
C6 C7 C8 C9 54.9(3)
C7 C8 C9 C10 -55.4(3)
C8 C9 C10 N2 57.1(3)
C4 C5 N1 C1 -52.6(3)
C4 C5 N1 Pd1 -177.85(16)
C2 C1 N1 C5 53.0(2)
C2 C1 N1 Pd1 -179.36(14)
C9 C10 N2 C6 -56.9(2)
C9 C10 N2 Pd1 173.71(15)
C7 C6 N2 C10 56.5(2)
C7 C6 N2 Pd1 -176.85(15)
O1 C11 O2 Pd1 -2.2(3)
C12 C11 O2 Pd1 177.74(14)
O4 N3 Pd1 N1 150.58(19)
O3 N3 Pd1 N1 -30.38(18)
O4 N3 Pd1 N2 -29.92(19)
O3 N3 Pd1 N2 149.12(19)
C11 O2 Pd1 N1 99.15(14)
C11 O2 Pd1 N2 -80.36(14)
C5 N1 Pd1 N3 -131.85(15)
C1 N1 Pd1 N3 101.66(14)
C5 N1 Pd1 O2 47.52(15)
C1 N1 Pd1 O2 -78.97(14)
C10 N2 Pd1 N3 -78.39(14)
C6 N2 Pd1 N3 155.29(15)
C10 N2 Pd1 O2 102.24(14)
C6 N2 Pd1 O2 -24.09(15)
